data_7234398
loop_
_publ_author_name
'Alessia Provino'
'Simon Steinberg'
'Volodymyr Smetana'
'Ruta Kulkarni'
'Sudesh K. Dhar'
'Pietro Manfrinetti'
'Anja-Verena Mudring'

_publ_section_title
;
 Gold-rich R3Au7Sn3: establishing the interdependence between electronic
 features and physical properties
;
_journal_name_full 'Journal of Materials Chemistry C'
_journal_page_first 8311
_journal_page_last 8321
_journal_paper_doi 10.1039/C5TC00884K
_journal_volume 3
_journal_year 2015
_chemical_formula_sum 'Au7 Sn3 Y3'
_chemical_formula_weight 2001.57
_space_group_IT_number 176
_space_group_name_Hall '-P 6c'
_space_group_name_H-M_alt 'P 63/m'
_symmetry_cell_setting hexagonal
_symmetry_space_group_name_H-M 'P 63/m'
_atom_sites_solution_primary direct
_atom_sites_solution_secondary difmap
_cell_angle_alpha 90.00
_cell_angle_beta 90.00
_cell_angle_gamma 120.00
_cell_formula_units_Z 2
_cell_length_a 8.1480(12)
_cell_length_b 8.1480(12)
_cell_length_c 9.3940(19)
_cell_measurement_reflns_used 3357
_cell_measurement_temperature 293(2)
_cell_volume 540.11(16)
_computing_structure_refinement 'SHELXL-97 (Sheldrick, 1997)'
_computing_structure_solution 'SHELXS-97 (Sheldrick, 1990)'
_diffrn_ambient_temperature 293(2)
_diffrn_measured_fraction_theta_full 0.998
_diffrn_measured_fraction_theta_max 0.998
_diffrn_measurement_device_type 'Bruker CCD'
_diffrn_measurement_method w-scan
_diffrn_radiation_monochromator graphite
_diffrn_radiation_source 'fine-focus sealed tube'
_diffrn_radiation_type MoK\a
_diffrn_radiation_wavelength 0.71073
_diffrn_reflns_av_R_equivalents 0.0607
_diffrn_reflns_av_sigmaI/netI 0.0373
_diffrn_reflns_limit_h_max 10
_diffrn_reflns_limit_h_min -9
_diffrn_reflns_limit_k_max 10
_diffrn_reflns_limit_k_min -10
_diffrn_reflns_limit_l_max 6
_diffrn_reflns_limit_l_min -12
_diffrn_reflns_number 3357
_diffrn_reflns_theta_full 27.49
_diffrn_reflns_theta_max 27.49
_diffrn_reflns_theta_min 2.17
_exptl_absorpt_coefficient_mu 117.283
_exptl_absorpt_correction_T_max 0.25
_exptl_absorpt_correction_T_min 0.18
_exptl_absorpt_correction_type empirical
_exptl_crystal_colour colorless
_exptl_crystal_density_diffrn 12.307
_exptl_crystal_density_method 'not measured'
_exptl_crystal_description 'irregular fragment'
_exptl_crystal_F_000 1640
_exptl_crystal_size_max 0.08
_exptl_crystal_size_mid 0.07
_exptl_crystal_size_min 0.06
_refine_diff_density_max 2.294
_refine_diff_density_min -3.547
_refine_diff_density_rms 0.562
_refine_ls_extinction_coef 0.00032(5)
_refine_ls_extinction_expression Fc^*^=kFc[1+0.001xFc^2^\l^3^/sin(2\q)]^-1/4^
_refine_ls_extinction_method SHELXL
_refine_ls_goodness_of_fit_ref 1.049
_refine_ls_matrix_type full
_refine_ls_number_parameters 25
_refine_ls_number_reflns 439
_refine_ls_number_restraints 0
_refine_ls_restrained_S_all 1.049
_refine_ls_R_factor_all 0.0455
_refine_ls_R_factor_gt 0.0295
_refine_ls_shift/su_max 0.000
_refine_ls_shift/su_mean 0.000
_refine_ls_structure_factor_coef Fsqd
_refine_ls_weighting_details 'calc w=1/[\s^2^(Fo^2^)+(0.0227P)^2^+4.7152P] where P=(Fo^2^+2Fc^2^)/3'
_refine_ls_weighting_scheme calc
_refine_ls_wR_factor_gt 0.0597
_refine_ls_wR_factor_ref 0.0645
_reflns_number_gt 346
_reflns_number_total 439
_reflns_threshold_expression >2sigma(I)
_cod_data_source_file J-Mater-Chem-C-2015-3-8311.cif
_cod_data_source_block Y3Au7Sn3
_cod_original_sg_symbol_H-M P63/m
_cod_database_code 7234398

loop_
_symmetry_equiv_pos_as_xyz
'x, y, z'
'-y, x-y, z'
'-x+y, -x, z'
'-x, -y, z+1/2'
'y, -x+y, z+1/2'
'x-y, x, z+1/2'
'-x, -y, -z'
'y, -x+y, -z'
'x-y, x, -z'
'x, y, -z-1/2'
'-y, x-y, -z-1/2'
'-x+y, -x, -z-1/2'

loop_
_atom_site_label
_atom_site_type_symbol
_atom_site_fract_x
_atom_site_fract_y
_atom_site_fract_z
_atom_site_U_iso_or_equiv
_atom_site_adp_type
_atom_site_occupancy
_atom_site_symmetry_multiplicity
_atom_site_calc_flag
_atom_site_refinement_flags
_atom_site_disorder_assembly
_atom_site_disorder_group
Au1 Au 0.34814(11) 0.32994(12) 0.09548(7) 0.0112(2) Uani 1 1 d . . .
Au2 Au 0.6667 0.3333 0.2500 0.0099(4) Uani 1 6 d S . .
Y3 Y 0.6703(4) 0.6938(4) 0.2500 0.0117(5) Uani 1 2 d S . .
Sn5 Sn 0.3333 0.6667 0.0432(2) 0.0066(5) Uani 1 3 d S . .
Sn6 Sn 0.0000 0.0000 0.0000 0.0191(8) Uani 1 6 d S . .

loop_
_atom_site_aniso_label
_atom_site_aniso_U_11
_atom_site_aniso_U_22
_atom_site_aniso_U_33
_atom_site_aniso_U_23
_atom_site_aniso_U_13
_atom_site_aniso_U_12
Au1 0.0117(4) 0.0138(4) 0.0106(3) 0.0017(3) 0.0008(3) 0.0083(4)
Au2 0.0099(6) 0.0099(6) 0.0097(8) 0.000 0.000 0.0050(3)
Y3 0.0153(14) 0.0164(15) 0.0075(11) 0.000 0.000 0.0109(15)
Sn5 0.0043(6) 0.0043(6) 0.0111(10) 0.000 0.000 0.0021(3)
Sn6 0.0063(10) 0.0063(10) 0.045(2) 0.000 0.000 0.0032(5)

loop_
_atom_type_symbol
_atom_type_description
_atom_type_scat_dispersion_real
_atom_type_scat_dispersion_imag
_atom_type_scat_source
Y Y -2.7962 3.5667 'International Tables Vol C Tables 4.2.6.8 and 6.1.1.4'
Sn Sn -0.6537 1.4246 'International Tables Vol C Tables 4.2.6.8 and 6.1.1.4'
Au Au -2.0133 8.8022 'International Tables Vol C Tables 4.2.6.8 and 6.1.1.4'

loop_
_geom_angle_atom_site_label_1
_geom_angle_atom_site_label_2
_geom_angle_atom_site_label_3
_geom_angle
_geom_angle_site_symmetry_1
_geom_angle_site_symmetry_3
Sn5 Au1 Sn5 112.53(3) . 7_665
Sn5 Au1 Au1 99.92(4) . 10_556
Sn5 Au1 Au1 116.78(4) 7_665 10_556
Sn5 Au1 Sn6 110.23(3) . .
Sn5 Au1 Sn6 109.02(3) 7_665 .
Au1 Au1 Sn6 107.969(14) 10_556 .
Sn5 Au1 Au2 122.30(3) . .
Sn5 Au1 Au2 56.13(4) 7_665 .
Au1 Au1 Au2 60.652(14) 10_556 .
Sn6 Au1 Au2 127.24(3) . .
Sn5 Au1 Y3 67.92(5) . 3_565
Sn5 Au1 Y3 177.97(5) 7_665 3_565
Au1 Au1 Y3 61.23(3) 10_556 3_565
Sn6 Au1 Y3 72.43(5) . 3_565
Au2 Au1 Y3 121.88(3) . 3_565
Sn5 Au1 Y3 160.24(5) . 2_655
Sn5 Au1 Y3 84.32(5) 7_665 2_655
Au1 Au1 Y3 61.96(3) 10_556 2_655
Sn6 Au1 Y3 71.38(5) . 2_655
Au2 Au1 Y3 57.73(5) . 2_655
Y3 Au1 Y3 94.88(9) 3_565 2_655
Sn5 Au1 Y3 65.87(5) . .
Sn5 Au1 Y3 82.97(5) 7_665 .
Au1 Au1 Y3 62.68(3) 10_556 .
Sn6 Au1 Y3 167.70(4) . .
Au2 Au1 Y3 56.89(5) . .
Y3 Au1 Y3 95.52(8) 3_565 .
Y3 Au1 Y3 108.15(7) 2_655 .
Sn5 Au1 Au1 56.91(3) . 7_665
Sn5 Au1 Au1 55.62(2) 7_665 7_665
Au1 Au1 Au1 124.24(3) 10_556 7_665
Sn6 Au1 Au1 127.20(4) . 7_665
Au2 Au1 Au1 88.39(3) . 7_665
Y3 Au1 Au1 124.79(6) 3_565 7_665
Y3 Au1 Au1 138.69(5) 2_655 7_665
Y3 Au1 Au1 61.56(4) . 7_665
Sn5 Au1 Y3 82.09(6) . 7_665
Sn5 Au1 Y3 64.22(6) 7_665 7_665
Au1 Au1 Y3 176.90(5) 10_556 7_665
Sn6 Au1 Y3 69.04(5) . 7_665
Au2 Au1 Y3 120.27(5) . 7_665
Y3 Au1 Y3 117.79(6) 3_565 7_665
Y3 Au1 Y3 115.69(6) 2_655 7_665
Y3 Au1 Y3 120.40(3) . 7_665
Au1 Au1 Y3 58.84(5) 7_665 7_665
Sn5 Au1 Au1 136.87(5) . 8
Sn5 Au1 Au1 54.34(3) 7_665 8
Au1 Au1 Au1 122.97(2) 10_556 8
Sn6 Au1 Au1 55.465(7) . 8
Au2 Au1 Au1 86.38(2) . 8
Y3 Au1 Au1 126.82(5) 3_565 8
Y3 Au1 Au1 61.10(3) 2_655 8
Y3 Au1 Au1 135.69(5) . 8
Au1 Au1 Au1 97.08(4) 7_665 8
Y3 Au1 Au1 54.86(5) 7_665 8
Sn5 Au2 Sn5 180.0 4_665 7_665
Sn5 Au2 Y3 90.0 4_665 3_665
Sn5 Au2 Y3 90.0 7_665 3_665
Sn5 Au2 Y3 90.0 4_665 2_655
Sn5 Au2 Y3 90.0 7_665 2_655
Y3 Au2 Y3 120.0 3_665 2_655
Sn5 Au2 Y3 90.0 4_665 .
Sn5 Au2 Y3 90.0 7_665 .
Y3 Au2 Y3 120.0 3_665 .
Y3 Au2 Y3 120.0 2_655 .
Sn5 Au2 Au1 119.348(14) 4_665 2_655
Sn5 Au2 Au1 60.652(14) 7_665 2_655
Y3 Au2 Au1 63.30(5) 3_665 2_655
Y3 Au2 Au1 65.03(5) 2_655 2_655
Y3 Au2 Au1 150.635(15) . 2_655
Sn5 Au2 Au1 60.652(14) 4_665 11_656
Sn5 Au2 Au1 119.348(14) 7_665 11_656
Y3 Au2 Au1 63.30(5) 3_665 11_656
Y3 Au2 Au1 65.03(5) 2_655 11_656
Y3 Au2 Au1 150.635(15) . 11_656
Au1 Au2 Au1 58.70(3) 2_655 11_656
Sn5 Au2 Au1 60.652(14) 4_665 12_666
Sn5 Au2 Au1 119.348(15) 7_665 12_666
Y3 Au2 Au1 65.03(5) 3_665 12_666
Y3 Au2 Au1 150.635(15) 2_655 12_666
Y3 Au2 Au1 63.30(5) . 12_666
Au1 Au2 Au1 128.324(8) 2_655 12_666
Au1 Au2 Au1 98.029(19) 11_656 12_666
Sn5 Au2 Au1 119.348(15) 4_665 3_665
Sn5 Au2 Au1 60.652(14) 7_665 3_665
Y3 Au2 Au1 65.03(5) 3_665 3_665
Y3 Au2 Au1 150.635(15) 2_655 3_665
Y3 Au2 Au1 63.30(5) . 3_665
Au1 Au2 Au1 98.029(19) 2_655 3_665
Au1 Au2 Au1 128.324(8) 11_656 3_665
Au1 Au2 Au1 58.70(3) 12_666 3_665
Sn5 Au2 Au1 119.348(14) 4_665 .
Sn5 Au2 Au1 60.652(14) 7_665 .
Y3 Au2 Au1 150.635(15) 3_665 .
Y3 Au2 Au1 63.30(5) 2_655 .
Y3 Au2 Au1 65.03(5) . .
Au1 Au2 Au1 98.029(19) 2_655 .
Au1 Au2 Au1 128.324(8) 11_656 .
Au1 Au2 Au1 128.324(8) 12_666 .
Au1 Au2 Au1 98.029(19) 3_665 .
Sn5 Au2 Au1 60.652(14) 4_665 10_556
Sn5 Au2 Au1 119.348(14) 7_665 10_556
Y3 Au2 Au1 150.635(15) 3_665 10_556
Y3 Au2 Au1 63.30(5) 2_655 10_556
Y3 Au2 Au1 65.03(5) . 10_556
Au1 Au2 Au1 128.324(8) 2_655 10_556
Au1 Au2 Au1 98.029(19) 11_656 10_556
Au1 Au2 Au1 98.029(19) 12_666 10_556
Au1 Au2 Au1 128.324(8) 3_665 10_556
Au1 Au2 Au1 58.70(3) . 10_556
Au2 Y3 Au1 151.23(3) . 11_666
Au2 Y3 Au1 151.23(3) . 2_665
Au1 Y3 Au1 57.54(5) 11_666 2_665
Au2 Y3 Au1 58.97(5) . 12_666
Au1 Y3 Au1 103.38(6) 11_666 12_666
Au1 Y3 Au1 133.15(9) 2_665 12_666
Au2 Y3 Au1 58.97(5) . 3_665
Au1 Y3 Au1 133.15(9) 11_666 3_665
Au1 Y3 Au1 103.38(6) 2_665 3_665
Au1 Y3 Au1 56.08(5) 12_666 3_665
Au2 Y3 Au1 58.08(5) . .
Au1 Y3 Au1 132.72(9) 11_666 .
Au1 Y3 Au1 103.69(6) 2_665 .
Au1 Y3 Au1 117.05(8) 12_666 .
Au1 Y3 Au1 91.33(5) 3_665 .
Au2 Y3 Au1 58.08(5) . 10_556
Au1 Y3 Au1 103.69(6) 11_666 10_556
Au1 Y3 Au1 132.72(9) 2_665 10_556
Au1 Y3 Au1 91.33(5) 12_666 10_556
Au1 Y3 Au1 117.05(8) 3_665 10_556
Au1 Y3 Au1 54.63(5) . 10_556
Au2 Y3 Au1 87.89(5) . 7_665
Au1 Y3 Au1 120.83(7) 11_666 7_665
Au1 Y3 Au1 63.35(3) 2_665 7_665
Au1 Y3 Au1 118.61(7) 12_666 7_665
Au1 Y3 Au1 62.61(3) 3_665 7_665
Au1 Y3 Au1 59.60(4) . 7_665
Au1 Y3 Au1 114.23(7) 10_556 7_665
Au2 Y3 Au1 87.89(5) . 4_665
Au1 Y3 Au1 63.35(3) 11_666 4_665
Au1 Y3 Au1 120.83(7) 2_665 4_665
Au1 Y3 Au1 62.61(3) 12_666 4_665
Au1 Y3 Au1 118.61(7) 3_665 4_665
Au1 Y3 Au1 114.23(7) . 4_665
Au1 Y3 Au1 59.60(4) 10_556 4_665
Au1 Y3 Au1 173.79(9) 7_665 4_665
Au2 Y3 Sn5 110.17(7) . .
Au1 Y3 Sn5 88.68(7) 11_666 .
Au1 Y3 Sn5 53.61(4) 2_665 .
Au1 Y3 Sn5 167.93(8) 12_666 .
Au1 Y3 Sn5 114.89(3) 3_665 .
Au1 Y3 Sn5 52.45(3) . .
Au1 Y3 Sn5 86.23(7) 10_556 .
Au1 Y3 Sn5 52.58(3) 7_665 .
Au1 Y3 Sn5 125.12(8) 4_665 .
Au2 Y3 Sn5 110.17(7) . 10_556
Au1 Y3 Sn5 53.61(4) 11_666 10_556
Au1 Y3 Sn5 88.68(7) 2_665 10_556
Au1 Y3 Sn5 114.89(3) 12_666 10_556
Au1 Y3 Sn5 167.93(8) 3_665 10_556
Au1 Y3 Sn5 86.23(7) . 10_556
Au1 Y3 Sn5 52.45(3) 10_556 10_556
Au1 Y3 Sn5 125.12(8) 7_665 10_556
Au1 Y3 Sn5 52.58(3) 4_665 10_556
Sn5 Y3 Sn5 72.65(8) . 10_556
Au2 Sn5 Au1 99.92(4) 7_665 3_565
Au2 Sn5 Au1 99.92(4) 7_665 2_665
Au1 Sn5 Au1 117.10(2) 3_565 2_665
Au2 Sn5 Au1 99.92(4) 7_665 .
Au1 Sn5 Au1 117.10(2) 3_565 .
Au1 Sn5 Au1 117.10(2) 2_665 .
Au2 Sn5 Au1 63.22(4) 7_665 9
Au1 Sn5 Au1 67.47(3) 3_565 9
Au1 Sn5 Au1 163.07(7) 2_665 9
Au1 Sn5 Au1 70.09(3) . 9
Au2 Sn5 Au1 63.22(4) 7_665 8_565
Au1 Sn5 Au1 70.09(3) 3_565 8_565
Au1 Sn5 Au1 67.47(3) 2_665 8_565
Au1 Sn5 Au1 163.07(7) . 8_565
Au1 Sn5 Au1 101.27(5) 9 8_565
Au2 Sn5 Au1 63.22(4) 7_665 7_665
Au1 Sn5 Au1 163.07(7) 3_565 7_665
Au1 Sn5 Au1 70.09(3) 2_665 7_665
Au1 Sn5 Au1 67.47(3) . 7_665
Au1 Sn5 Au1 101.27(5) 9 7_665
Au1 Sn5 Au1 101.27(5) 8_565 7_665
Au2 Sn5 Y3 126.32(4) 7_665 2_665
Au1 Sn5 Y3 58.47(5) 3_565 2_665
Au1 Sn5 Y3 61.68(5) 2_665 2_665
Au1 Sn5 Y3 133.72(7) . 2_665
Au1 Sn5 Y3 125.90(5) 9 2_665
Au1 Sn5 Y3 63.20(3) 8_565 2_665
Au1 Sn5 Y3 131.70(5) 7_665 2_665
Au2 Sn5 Y3 126.32(4) 7_665 3_565
Au1 Sn5 Y3 61.68(5) 3_565 3_565
Au1 Sn5 Y3 133.72(7) 2_665 3_565
Au1 Sn5 Y3 58.47(5) . 3_565
Au1 Sn5 Y3 63.20(3) 9 3_565
Au1 Sn5 Y3 131.70(5) 8_565 3_565
Au1 Sn5 Y3 125.90(5) 7_665 3_565
Y3 Sn5 Y3 88.49(6) 2_665 3_565
Au2 Sn5 Y3 126.32(4) 7_665 .
Au1 Sn5 Y3 133.72(7) 3_565 .
Au1 Sn5 Y3 58.47(5) 2_665 .
Au1 Sn5 Y3 61.68(5) . .
Au1 Sn5 Y3 131.70(5) 9 .
Au1 Sn5 Y3 125.90(5) 8_565 .
Au1 Sn5 Y3 63.20(3) 7_665 .
Y3 Sn5 Y3 88.49(6) 2_665 .
Y3 Sn5 Y3 88.49(6) 3_565 .
Au1 Sn6 Au1 180.00(4) . 7
Au1 Sn6 Au1 69.069(14) . 8
Au1 Sn6 Au1 110.931(14) 7 8
Au1 Sn6 Au1 69.069(14) . 9
Au1 Sn6 Au1 110.931(14) 7 9
Au1 Sn6 Au1 110.931(14) 8 9
Au1 Sn6 Au1 110.931(14) . 3
Au1 Sn6 Au1 69.069(14) 7 3
Au1 Sn6 Au1 69.069(14) 8 3
Au1 Sn6 Au1 180.00(4) 9 3
Au1 Sn6 Au1 110.931(14) . 2
Au1 Sn6 Au1 69.069(14) 7 2
Au1 Sn6 Au1 180.00(3) 8 2
Au1 Sn6 Au1 69.069(14) 9 2
Au1 Sn6 Au1 110.931(14) 3 2
Au1 Sn6 Y3 124.77(4) . 9_545
Au1 Sn6 Y3 55.23(4) 7 9_545
Au1 Sn6 Y3 56.71(4) 8 9_545
Au1 Sn6 Y3 119.89(3) 9 9_545
Au1 Sn6 Y3 60.11(3) 3 9_545
Au1 Sn6 Y3 123.29(4) 2 9_545
Au1 Sn6 Y3 55.23(4) . 3_565
Au1 Sn6 Y3 124.77(4) 7 3_565
Au1 Sn6 Y3 123.29(4) 8 3_565
Au1 Sn6 Y3 60.11(3) 9 3_565
Au1 Sn6 Y3 119.89(3) 3 3_565
Au1 Sn6 Y3 56.71(4) 2 3_565
Y3 Sn6 Y3 180.00(9) 9_545 3_565
Au1 Sn6 Y3 56.71(4) . 2_655
Au1 Sn6 Y3 123.29(4) 7 2_655
Au1 Sn6 Y3 60.11(3) 8 2_655
Au1 Sn6 Y3 124.77(4) 9 2_655
Au1 Sn6 Y3 55.23(4) 3 2_655
Au1 Sn6 Y3 119.89(3) 2 2_655
Y3 Sn6 Y3 100.09(4) 9_545 2_655
Y3 Sn6 Y3 79.91(4) 3_565 2_655
Au1 Sn6 Y3 123.29(4) . 8_455
Au1 Sn6 Y3 56.71(4) 7 8_455
Au1 Sn6 Y3 119.89(3) 8 8_455
Au1 Sn6 Y3 55.23(4) 9 8_455
Au1 Sn6 Y3 124.77(4) 3 8_455
Au1 Sn6 Y3 60.11(3) 2 8_455
Y3 Sn6 Y3 79.91(4) 9_545 8_455
Y3 Sn6 Y3 100.09(4) 3_565 8_455
Y3 Sn6 Y3 180.00(9) 2_655 8_455

loop_
_geom_bond_atom_site_label_1
_geom_bond_atom_site_label_2
_geom_bond_distance
_geom_bond_site_symmetry_2
Au1 Sn5 2.8485(9) .
Au1 Sn5 2.8918(12) 7_665
Au1 Au1 2.9032(15) 10_556
Au1 Sn6 2.9073(9) .
Au1 Au2 2.9617(7) .
Au1 Y3 3.016(2) 3_565
Au1 Y3 3.088(2) 2_655
Au1 Y3 3.163(2) .
Au1 Au1 3.1881(17) 7_665
Au1 Y3 3.2502(10) 7_665
Au1 Au1 3.2963(11) 8
Au2 Sn5 2.755(2) 4_665
Au2 Sn5 2.755(2) 7_665
Au2 Y3 2.923(3) 3_665
Au2 Y3 2.923(3) 2_655
Au2 Y3 2.923(3) .
Au2 Au1 2.9617(7) 2_655
Au2 Au1 2.9617(7) 11_656
Au2 Au1 2.9617(7) 12_666
Au2 Au1 2.9617(7) 3_665
Au2 Au1 2.9617(7) 10_556
Y3 Au1 3.016(2) 11_666
Y3 Au1 3.016(2) 2_665
Y3 Au1 3.088(2) 12_666
Y3 Au1 3.088(2) 3_665
Y3 Au1 3.163(2) 10_556
Y3 Au1 3.2502(10) 7_665
Y3 Au1 3.2502(10) 4_665
Y3 Sn5 3.279(2) .
Y3 Sn5 3.279(2) 10_556
Sn5 Au2 2.755(2) 7_665
Sn5 Au1 2.8485(9) 3_565
Sn5 Au1 2.8485(9) 2_665
Sn5 Au1 2.8918(12) 9
Sn5 Au1 2.8918(12) 8_565
Sn5 Au1 2.8918(12) 7_665
Sn5 Y3 3.279(2) 2_665
Sn5 Y3 3.279(2) 3_565
Sn6 Au1 2.9073(9) 7
Sn6 Au1 2.9073(9) 8
Sn6 Au1 2.9073(9) 9
Sn6 Au1 2.9073(9) 3
Sn6 Au1 2.9073(9) 2
Sn6 Y3 3.5006(19) 9_545
Sn6 Y3 3.5006(19) 3_565
Sn6 Y3 3.5006(19) 2_655
Sn6 Y3 3.5006(19) 8_455
